data_7130877
loop_
_publ_author_name
'Li, Yangjuan'
'Gong, Yu'

_publ_section_title
;
 Nitrile formation via dichlorocarbene insertion into the Si-N bond of
 Ln(III) bis(trimethylsilyl)amide complexes
;
_journal_name_full 'Chemical Communications'
_journal_paper_doi 10.1039/D2CC04538A
_journal_year 2022
_chemical_formula_moiety 'C32 H90 Cl2 Eu2 N6 Si10'
_chemical_formula_sum 'C32 H90 Cl2 Eu2 N6 Si10'
_chemical_formula_weight 1214.81
_chemical_properties_physical Air-sensitive,Moisture-sensitive
_space_group_crystal_system monoclinic
_space_group_IT_number 15
_space_group_name_Hall '-C 2yc'
_space_group_name_H-M_alt 'C 1 2/c 1'
_atom_sites_solution_hydrogens geom
_atom_sites_solution_primary dual
_audit_creation_date 2022-01-17
_audit_creation_method
;
Olex2 1.5
(compiled 2021.12.09 svn.r5202d8cf for OlexSys, GUI svn.r6439)
;
_audit_update_record
;
2022-01-27 deposited with the CCDC.	2022-10-18 downloaded from the CCDC.
;
_cell_angle_alpha 90
_cell_angle_beta 93.4704(16)
_cell_angle_gamma 90
_cell_formula_units_Z 4
_cell_length_a 20.7513(4)
_cell_length_b 11.9059(2)
_cell_length_c 25.0124(4)
_cell_measurement_reflns_used 24351
_cell_measurement_temperature 180(2)
_cell_measurement_theta_max 30.9930
_cell_measurement_theta_min 2.0530
_cell_volume 6168.30(19)
_computing_molecular_graphics 'Olex2 1.5 (Dolomanov et al., 2009)'
_computing_publication_material 'Olex2 1.5 (Dolomanov et al., 2009)'
_computing_structure_refinement 'SHELXL 2018/3 (Sheldrick, 2015)'
_computing_structure_solution 'SHELXT 2018/2 (Sheldrick, 2018)'
_diffrn_ambient_environment N~2~
_diffrn_ambient_temperature 180(2)
_diffrn_detector 'Hybrid Pixel Array Detector'
_diffrn_detector_type HyPix
_diffrn_measured_fraction_theta_full 0.998
_diffrn_measured_fraction_theta_max 0.959
_diffrn_measurement_details
;
List of Runs (angles in degrees, time in seconds):

  # Type    Start    End  Width  t~exp~   \w     \q     \k     \f   Frames
#--------------------------------------------------------------------------
  1  \w    -79.00   6.00   0.50    1.50    --   -6.43 -46.00  55.00  170
  2  \w    -18.00  38.00   0.50    1.50    --    4.55 -99.00 120.00  112
  3  \w    -18.00  27.00   0.50    1.50    --   -6.43 -99.00   0.00   90
  4  \w    -18.00  27.00   0.50    1.50    --   -6.43 -99.00 -60.00   90
  5  \w    -19.00  66.00   0.50    1.50    --   -6.43  46.00-155.00  170
  6  \w     -9.00  16.00   0.50    1.50    --    4.55  38.00 -60.00   50
;
_diffrn_measurement_device 'four-circle diffractometer'
_diffrn_orient_matrix_type 'CrysAlisPro convention (1999,Acta A55,543-557)'
_diffrn_orient_matrix_UB_11 -0.0209890000
_diffrn_orient_matrix_UB_12 0.0220839000
_diffrn_orient_matrix_UB_13 0.0187292000
_diffrn_orient_matrix_UB_21 0.0187591000
_diffrn_orient_matrix_UB_22 -0.0260655000
_diffrn_orient_matrix_UB_23 0.0211726000
_diffrn_orient_matrix_UB_31 0.0195140000
_diffrn_orient_matrix_UB_32 0.0487913000
_diffrn_orient_matrix_UB_33 0.0028223000
_diffrn_radiation_monochromator mirror
_diffrn_radiation_probe x-ray
_diffrn_radiation_type MoK\a
_diffrn_radiation_wavelength 0.71073
_diffrn_reflns_av_R_equivalents 0.0250
_diffrn_reflns_av_unetI/netI 0.0187
_diffrn_reflns_Laue_measured_fraction_full 0.998
_diffrn_reflns_Laue_measured_fraction_max 0.959
_diffrn_reflns_limit_h_max 27
_diffrn_reflns_limit_h_min -26
_diffrn_reflns_limit_k_max 15
_diffrn_reflns_limit_k_min -15
_diffrn_reflns_limit_l_max 33
_diffrn_reflns_limit_l_min -31
_diffrn_reflns_number 35817
_diffrn_reflns_point_group_measured_fraction_full 0.998
_diffrn_reflns_point_group_measured_fraction_max 0.959
_diffrn_reflns_theta_full 25.242
_diffrn_reflns_theta_max 28.282
_diffrn_reflns_theta_min 1.966
_diffrn_source_type 'Rigaku (Mo) X-ray Source'
_exptl_absorpt_coefficient_mu 2.321
_exptl_crystal_colour 'clear light red'
_exptl_crystal_colour_lustre clear
_exptl_crystal_colour_modifier light
_exptl_crystal_colour_primary orange
_exptl_crystal_density_diffrn 1.308
_exptl_crystal_description plate
_exptl_crystal_F_000 2496
_exptl_crystal_size_max 0.05
_exptl_crystal_size_mid 0.05
_exptl_crystal_size_min 0.04
_refine_diff_density_max 0.582
_refine_diff_density_min -0.299
_refine_diff_density_rms 0.057
_refine_ls_extinction_method none
_refine_ls_goodness_of_fit_ref 1.035
_refine_ls_hydrogen_treatment constr
_refine_ls_matrix_type full
_refine_ls_number_parameters 250
_refine_ls_number_reflns 7328
_refine_ls_number_restraints 0
_refine_ls_restrained_S_all 1.035
_refine_ls_R_factor_all 0.0229
_refine_ls_R_factor_gt 0.0187
_refine_ls_shift/su_max 0.002
_refine_ls_shift/su_mean 0.000
_refine_ls_structure_factor_coef Fsqd
_refine_ls_weighting_details 'w=1/[\s^2^(Fo^2^)+(0.0151P)^2^+7.2465P] where P=(Fo^2^+2Fc^2^)/3'
_refine_ls_weighting_scheme calc
_refine_ls_wR_factor_gt 0.0417
_refine_ls_wR_factor_ref 0.0429
_reflns_Friedel_coverage 0.000
_reflns_number_gt 6565
_reflns_number_total 7328
_reflns_threshold_expression 'I > 2\s(I)'
_cod_data_source_file d2cc04538a2.cif
_cod_data_source_block yj-572_auto
_cod_database_code 7130877
_shelx_shelxl_version_number 2018/3
_chemical_oxdiff_formula Eu1N1C1Si1Cl1H1
_shelx_space_group_comment
;
The symmetry employed for this shelxl refinement is uniquely defined
by the following loop, which should always be used as a source of
symmetry information in preference to the above space-group names.
They are only intended as comments.
;
_shelx_estimated_absorpt_t_max 0.913
_shelx_estimated_absorpt_t_min 0.893
_olex2_refinement_description
;
1. Fixed Uiso
 At 1.5 times of:
  All C(H,H,H) groups
2.a Idealised Me refined as rotating group:
 C7(H7A,H7B,H7C), C5(H5A,H5B,H5C), C6(H6A,H6B,H6C), C9(H9A,H9B,H9C), C8(H8A,
 H8B,H8C), C10(H10A,H10B,H10C), C16(H16A,H16B,H16C), C15(H15A,H15B,H15C),
 C14(H14A,H14B,H14C), C13(H13A,H13B,H13C), C12(H12A,H12B,H12C), C11(H11A,H11B,
 H11C), C3(H3A,H3B,H3C), C4(H4A,H4B,H4C), C2(H2A,H2B,H2C)
;
_olex2_submission_special_instructions 'No special instructions were received'
_oxdiff_exptl_absorpt_empirical_details
;
Empirical correction (ABSPACK) includes:
- Absorption correction using spherical harmonics
- Frame scaling
;
_oxdiff_exptl_absorpt_empirical_full_max 1.479
_oxdiff_exptl_absorpt_empirical_full_min 0.848

loop_
_space_group_symop_operation_xyz
'x, y, z'
'-x, y, -z+1/2'
'x+1/2, y+1/2, z'
'-x+1/2, y+1/2, -z+1/2'
'-x, -y, -z'
'x, -y, z-1/2'
'-x+1/2, -y+1/2, -z'
'x+1/2, -y+1/2, z-1/2'

loop_
_atom_site_label
_atom_site_type_symbol
_atom_site_fract_x
_atom_site_fract_y
_atom_site_fract_z
_atom_site_U_iso_or_equiv
_atom_site_adp_type
_atom_site_occupancy
_atom_site_site_symmetry_order
_atom_site_calc_flag
_atom_site_refinement_flags_posn
_atom_site_refinement_flags_adp
_atom_site_refinement_flags_occupancy
_atom_site_disorder_assembly
_atom_site_disorder_group
Eu1 Eu 0.68666(2) 0.74465(2) 0.42732(2) 0.02152(3) Uani 1 1 d . . . . .
Cl1 Cl 0.80288(2) 0.66222(4) 0.47088(2) 0.02788(9) Uani 1 1 d . . . . .
Si2 Si 0.71065(3) 1.00387(4) 0.36411(2) 0.03212(11) Uani 1 1 d . . . . .
Si3 Si 0.77493(2) 0.79899(4) 0.32260(2) 0.02913(11) Uani 1 1 d . . . . .
Si4 Si 0.57404(3) 0.59150(5) 0.34458(2) 0.03284(11) Uani 1 1 d . . . . .
Si5 Si 0.62855(3) 0.48485(4) 0.44564(2) 0.03700(13) Uani 1 1 d . . . . .
Si1 Si 0.45023(3) 0.95523(6) 0.39877(3) 0.04924(16) Uani 1 1 d . . . . .
N2 N 0.72594(7) 0.86144(12) 0.36712(6) 0.0258(3) Uani 1 1 d . . . . .
N3 N 0.62510(7) 0.59516(12) 0.40147(6) 0.0275(3) Uani 1 1 d . . . . .
N1 N 0.57916(8) 0.84330(14) 0.42604(7) 0.0375(4) Uani 1 1 d . . . . .
C7 C 0.64247(12) 1.03763(19) 0.31402(9) 0.0483(5) Uani 1 1 d . . . . .
H7A H 0.653004 1.010645 0.278580 0.072 Uiso 1 1 calc R U . . .
H7B H 0.635804 1.119097 0.312728 0.072 Uiso 1 1 calc R U . . .
H7C H 0.602967 1.000785 0.324591 0.072 Uiso 1 1 calc R U . . .
C5 C 0.68669(12) 1.05970(17) 0.43002(9) 0.0447(5) Uani 1 1 d . . . . .
H5A H 0.651430 1.014093 0.442780 0.067 Uiso 1 1 calc R U . . .
H5B H 0.672302 1.137737 0.425634 0.067 Uiso 1 1 calc R U . . .
H5C H 0.723800 1.056497 0.456141 0.067 Uiso 1 1 calc R U . . .
C6 C 0.78167(12) 1.08991(18) 0.34570(10) 0.0488(6) Uani 1 1 d . . . . .
H6A H 0.819087 1.071883 0.369967 0.073 Uiso 1 1 calc R U . . .
H6B H 0.771357 1.169899 0.348741 0.073 Uiso 1 1 calc R U . . .
H6C H 0.791676 1.072930 0.308773 0.073 Uiso 1 1 calc R U . . .
C9 C 0.86261(10) 0.83089(19) 0.33658(9) 0.0439(5) Uani 1 1 d . . . . .
H9A H 0.870891 0.909529 0.327674 0.066 Uiso 1 1 calc R U . . .
H9B H 0.888429 0.781865 0.314772 0.066 Uiso 1 1 calc R U . . .
H9C H 0.874453 0.817973 0.374604 0.066 Uiso 1 1 calc R U . . .
C8 C 0.75310(11) 0.83762(19) 0.25116(8) 0.0426(5) Uani 1 1 d . . . . .
H8A H 0.708677 0.813960 0.241529 0.064 Uiso 1 1 calc R U . . .
H8B H 0.782566 0.799942 0.227772 0.064 Uiso 1 1 calc R U . . .
H8C H 0.756656 0.919143 0.246814 0.064 Uiso 1 1 calc R U . . .
C10 C 0.76786(10) 0.64163(16) 0.32761(8) 0.0366(4) Uani 1 1 d . . . . .
H10A H 0.786713 0.616575 0.362458 0.055 Uiso 1 1 calc R U . . .
H10B H 0.790959 0.606409 0.298970 0.055 Uiso 1 1 calc R U . . .
H10C H 0.722230 0.620049 0.324015 0.055 Uiso 1 1 calc R U . . .
C16 C 0.64052(12) 0.5413(2) 0.51557(9) 0.0488(6) Uani 1 1 d . . . . .
H16A H 0.682902 0.577490 0.520136 0.073 Uiso 1 1 calc R U . . .
H16B H 0.638205 0.479458 0.541259 0.073 Uiso 1 1 calc R U . . .
H16C H 0.606698 0.596339 0.521857 0.073 Uiso 1 1 calc R U . . .
C15 C 0.69747(13) 0.3896(2) 0.43272(12) 0.0660(8) Uani 1 1 d . . . . .
H15A H 0.690637 0.356290 0.397002 0.099 Uiso 1 1 calc R U . . .
H15B H 0.700163 0.329895 0.459719 0.099 Uiso 1 1 calc R U . . .
H15C H 0.737772 0.432757 0.434657 0.099 Uiso 1 1 calc R U . . .
C14 C 0.55378(14) 0.3960(2) 0.44632(12) 0.0701(8) Uani 1 1 d . . . . .
H14A H 0.516742 0.443532 0.453503 0.105 Uiso 1 1 calc R U . . .
H14B H 0.559522 0.338740 0.474370 0.105 Uiso 1 1 calc R U . . .
H14C H 0.546078 0.359261 0.411451 0.105 Uiso 1 1 calc R U . . .
C13 C 0.58428(13) 0.4619(2) 0.30350(11) 0.0590(7) Uani 1 1 d . . . . .
H13A H 0.629181 0.456423 0.293672 0.088 Uiso 1 1 calc R U . . .
H13B H 0.555609 0.465762 0.270955 0.088 Uiso 1 1 calc R U . . .
H13C H 0.573423 0.395620 0.324397 0.088 Uiso 1 1 calc R U . . .
C12 C 0.48661(10) 0.6012(2) 0.35975(10) 0.0467(5) Uani 1 1 d . . . . .
H12A H 0.472762 0.529850 0.374837 0.070 Uiso 1 1 calc R U . . .
H12B H 0.460464 0.617230 0.326681 0.070 Uiso 1 1 calc R U . . .
H12C H 0.481003 0.661701 0.385646 0.070 Uiso 1 1 calc R U . . .
C11 C 0.58928(11) 0.7125(2) 0.29893(9) 0.0478(5) Uani 1 1 d . . . . .
H11A H 0.593142 0.781983 0.319916 0.072 Uiso 1 1 calc R U . . .
H11B H 0.553254 0.719368 0.271932 0.072 Uiso 1 1 calc R U . . .
H11C H 0.629387 0.699449 0.281124 0.072 Uiso 1 1 calc R U . . .
C3 C 0.43793(18) 0.9425(4) 0.32574(12) 0.1033(14) Uani 1 1 d . . . . .
H3A H 0.472991 0.980998 0.308645 0.155 Uiso 1 1 calc R U . . .
H3B H 0.396551 0.976697 0.313883 0.155 Uiso 1 1 calc R U . . .
H3C H 0.437670 0.862900 0.315701 0.155 Uiso 1 1 calc R U . . .
C4 C 0.39101(14) 0.8771(3) 0.43544(16) 0.0884(11) Uani 1 1 d . . . . .
H4A H 0.389342 0.799093 0.422934 0.133 Uiso 1 1 calc R U . . .
H4B H 0.348364 0.911701 0.429176 0.133 Uiso 1 1 calc R U . . .
H4C H 0.403614 0.878711 0.473827 0.133 Uiso 1 1 calc R U . . .
C2 C 0.46502(14) 1.0994(2) 0.42231(13) 0.0709(8) Uani 1 1 d . . . . .
H2A H 0.475745 1.098776 0.461005 0.106 Uiso 1 1 calc R U . . .
H2B H 0.426166 1.144804 0.414607 0.106 Uiso 1 1 calc R U . . .
H2C H 0.501042 1.131665 0.403883 0.106 Uiso 1 1 calc R U . . .
C1 C 0.53039(10) 0.88272(18) 0.41607(8) 0.0384(5) Uani 1 1 d . . . . .

loop_
_atom_site_aniso_label
_atom_site_aniso_U_11
_atom_site_aniso_U_22
_atom_site_aniso_U_33
_atom_site_aniso_U_23
_atom_site_aniso_U_13
_atom_site_aniso_U_12
Eu1 0.01844(5) 0.02361(5) 0.02199(5) 0.00063(3) -0.00309(3) -0.00068(3)
Cl1 0.0237(2) 0.0329(2) 0.0266(2) -0.00346(16) -0.00279(16) 0.00756(16)
Si2 0.0413(3) 0.0241(2) 0.0301(3) 0.00523(19) -0.0049(2) 0.0003(2)
Si3 0.0289(3) 0.0327(3) 0.0259(2) -0.00010(19) 0.0028(2) -0.0033(2)
Si4 0.0245(3) 0.0410(3) 0.0323(3) -0.0072(2) -0.0043(2) -0.0043(2)
Si5 0.0352(3) 0.0292(3) 0.0453(3) 0.0043(2) -0.0078(2) -0.0106(2)
Si1 0.0312(3) 0.0665(4) 0.0487(4) -0.0101(3) -0.0078(3) 0.0232(3)
N2 0.0286(8) 0.0238(7) 0.0243(7) 0.0007(5) -0.0023(6) -0.0007(6)
N3 0.0217(7) 0.0295(8) 0.0310(8) -0.0021(6) -0.0017(6) -0.0043(6)
N1 0.0310(9) 0.0426(9) 0.0377(9) -0.0063(7) -0.0063(7) 0.0078(7)
C7 0.0527(14) 0.0452(12) 0.0454(13) 0.0109(10) -0.0101(11) 0.0097(10)
C5 0.0646(15) 0.0261(10) 0.0427(12) -0.0033(8) -0.0018(11) 0.0052(9)
C6 0.0598(15) 0.0337(11) 0.0518(14) 0.0132(9) -0.0045(11) -0.0108(10)
C9 0.0324(11) 0.0535(13) 0.0461(13) -0.0001(10) 0.0044(9) -0.0051(9)
C8 0.0498(13) 0.0502(12) 0.0281(10) 0.0022(9) 0.0041(9) -0.0073(10)
C10 0.0388(11) 0.0336(10) 0.0378(11) -0.0065(8) 0.0066(9) 0.0025(8)
C16 0.0484(14) 0.0562(14) 0.0408(12) 0.0107(10) -0.0059(10) -0.0144(10)
C15 0.0690(18) 0.0325(12) 0.094(2) -0.0042(12) -0.0184(16) 0.0087(11)
C14 0.0673(18) 0.0660(17) 0.0747(19) 0.0198(14) -0.0157(15) -0.0398(14)
C13 0.0564(15) 0.0639(16) 0.0555(15) -0.0283(12) -0.0057(12) -0.0022(12)
C12 0.0251(10) 0.0599(14) 0.0540(14) -0.0047(11) -0.0056(9) -0.0053(9)
C11 0.0393(12) 0.0676(15) 0.0350(11) 0.0057(10) -0.0094(9) -0.0084(10)
C3 0.089(3) 0.160(4) 0.0557(19) -0.020(2) -0.0335(18) 0.064(2)
C4 0.0421(16) 0.088(2) 0.137(3) -0.010(2) 0.0233(19) 0.0127(15)
C2 0.0607(18) 0.0618(17) 0.090(2) -0.0063(15) 0.0024(16) 0.0254(14)
C1 0.0330(11) 0.0471(12) 0.0342(11) -0.0072(8) -0.0042(8) 0.0110(9)

loop_
_atom_type_symbol
_atom_type_description
_atom_type_scat_dispersion_real
_atom_type_scat_dispersion_imag
_atom_type_scat_source
C C 0.0033 0.0016 'International Tables Vol C Tables 4.2.6.8 and 6.1.1.4'
H H 0.0000 0.0000 'International Tables Vol C Tables 4.2.6.8 and 6.1.1.4'
Cl Cl 0.1484 0.1585 'International Tables Vol C Tables 4.2.6.8 and 6.1.1.4'
Eu Eu -0.1578 3.6682 'International Tables Vol C Tables 4.2.6.8 and 6.1.1.4'
N N 0.0061 0.0033 'International Tables Vol C Tables 4.2.6.8 and 6.1.1.4'
Si Si 0.0817 0.0704 'International Tables Vol C Tables 4.2.6.8 and 6.1.1.4'

loop_
_geom_angle_atom_site_label_1
_geom_angle_atom_site_label_2
_geom_angle_atom_site_label_3
_geom_angle
_geom_angle_site_symmetry_1
_geom_angle_site_symmetry_3
_geom_angle_publ_flag
Cl1 Eu1 Cl1 76.245(13) . 7_666 ?
N2 Eu1 Cl1 110.95(4) . 7_666 ?
N2 Eu1 Cl1 98.11(4) . . ?
N2 Eu1 N3 121.24(5) . . ?
N2 Eu1 N1 93.44(6) . . ?
N3 Eu1 Cl1 107.30(4) . . ?
N3 Eu1 Cl1 126.04(4) . 7_666 ?
N3 Eu1 N1 83.05(5) . . ?
N1 Eu1 Cl1 81.10(4) . 7_666 ?
N1 Eu1 Cl1 157.03(4) . . ?
Eu1 Cl1 Eu1 103.755(13) . 7_666 ?
N2 Si2 C7 111.65(9) . . ?
N2 Si2 C5 111.61(8) . . ?
N2 Si2 C6 113.73(9) . . ?
C5 Si2 C7 106.39(11) . . ?
C5 Si2 C6 106.07(11) . . ?
C6 Si2 C7 106.93(11) . . ?
N2 Si3 C9 113.41(9) . . ?
N2 Si3 C8 113.12(9) . . ?
N2 Si3 C10 109.57(8) . . ?
C9 Si3 C8 107.73(10) . . ?
C9 Si3 C10 105.56(10) . . ?
C8 Si3 C10 106.99(10) . . ?
N3 Si4 C13 112.91(10) . . ?
N3 Si4 C12 112.62(9) . . ?
N3 Si4 C11 111.42(9) . . ?
C13 Si4 C12 107.73(11) . . ?
C13 Si4 C11 105.67(13) . . ?
C11 Si4 C12 106.00(11) . . ?
N3 Si5 C16 108.93(9) . . ?
N3 Si5 C15 110.84(11) . . ?
N3 Si5 C14 115.78(11) . . ?
C16 Si5 C14 104.83(12) . . ?
C15 Si5 C16 108.60(12) . . ?
C15 Si5 C14 107.52(14) . . ?
C3 Si1 C1 104.83(12) . . ?
C4 Si1 C3 113.5(2) . . ?
C4 Si1 C2 114.76(15) . . ?
C4 Si1 C1 105.07(13) . . ?
C2 Si1 C3 114.04(18) . . ?
C2 Si1 C1 103.00(11) . . ?
Si2 N2 Eu1 124.48(8) . . ?
Si3 N2 Eu1 114.84(7) . . ?
Si3 N2 Si2 120.68(9) . . ?
Si4 N3 Eu1 124.36(8) . . ?
Si5 N3 Eu1 114.68(8) . . ?
Si5 N3 Si4 120.83(8) . . ?
C1 N1 Eu1 167.73(16) . . ?
Si2 C7 H7A 109.5 . . ?
Si2 C7 H7B 109.5 . . ?
Si2 C7 H7C 109.5 . . ?
H7A C7 H7B 109.5 . . ?
H7A C7 H7C 109.5 . . ?
H7B C7 H7C 109.5 . . ?
Si2 C5 H5A 109.5 . . ?
Si2 C5 H5B 109.5 . . ?
Si2 C5 H5C 109.5 . . ?
H5A C5 H5B 109.5 . . ?
H5A C5 H5C 109.5 . . ?
H5B C5 H5C 109.5 . . ?
Si2 C6 H6A 109.5 . . ?
Si2 C6 H6B 109.5 . . ?
Si2 C6 H6C 109.5 . . ?
H6A C6 H6B 109.5 . . ?
H6A C6 H6C 109.5 . . ?
H6B C6 H6C 109.5 . . ?
Si3 C9 H9A 109.5 . . ?
Si3 C9 H9B 109.5 . . ?
Si3 C9 H9C 109.5 . . ?
H9A C9 H9B 109.5 . . ?
H9A C9 H9C 109.5 . . ?
H9B C9 H9C 109.5 . . ?
Si3 C8 H8A 109.5 . . ?
Si3 C8 H8B 109.5 . . ?
Si3 C8 H8C 109.5 . . ?
H8A C8 H8B 109.5 . . ?
H8A C8 H8C 109.5 . . ?
H8B C8 H8C 109.5 . . ?
Si3 C10 H10A 109.5 . . ?
Si3 C10 H10B 109.5 . . ?
Si3 C10 H10C 109.5 . . ?
H10A C10 H10B 109.5 . . ?
H10A C10 H10C 109.5 . . ?
H10B C10 H10C 109.5 . . ?
Si5 C16 H16A 109.5 . . ?
Si5 C16 H16B 109.5 . . ?
Si5 C16 H16C 109.5 . . ?
H16A C16 H16B 109.5 . . ?
H16A C16 H16C 109.5 . . ?
H16B C16 H16C 109.5 . . ?
Si5 C15 H15A 109.5 . . ?
Si5 C15 H15B 109.5 . . ?
Si5 C15 H15C 109.5 . . ?
H15A C15 H15B 109.5 . . ?
H15A C15 H15C 109.5 . . ?
H15B C15 H15C 109.5 . . ?
Si5 C14 H14A 109.5 . . ?
Si5 C14 H14B 109.5 . . ?
Si5 C14 H14C 109.5 . . ?
H14A C14 H14B 109.5 . . ?
H14A C14 H14C 109.5 . . ?
H14B C14 H14C 109.5 . . ?
Si4 C13 H13A 109.5 . . ?
Si4 C13 H13B 109.5 . . ?
Si4 C13 H13C 109.5 . . ?
H13A C13 H13B 109.5 . . ?
H13A C13 H13C 109.5 . . ?
H13B C13 H13C 109.5 . . ?
Si4 C12 H12A 109.5 . . ?
Si4 C12 H12B 109.5 . . ?
Si4 C12 H12C 109.5 . . ?
H12A C12 H12B 109.5 . . ?
H12A C12 H12C 109.5 . . ?
H12B C12 H12C 109.5 . . ?
Si4 C11 H11A 109.5 . . ?
Si4 C11 H11B 109.5 . . ?
Si4 C11 H11C 109.5 . . ?
H11A C11 H11B 109.5 . . ?
H11A C11 H11C 109.5 . . ?
H11B C11 H11C 109.5 . . ?
Si1 C3 H3A 109.5 . . ?
Si1 C3 H3B 109.5 . . ?
Si1 C3 H3C 109.5 . . ?
H3A C3 H3B 109.5 . . ?
H3A C3 H3C 109.5 . . ?
H3B C3 H3C 109.5 . . ?
Si1 C4 H4A 109.5 . . ?
Si1 C4 H4B 109.5 . . ?
Si1 C4 H4C 109.5 . . ?
H4A C4 H4B 109.5 . . ?
H4A C4 H4C 109.5 . . ?
H4B C4 H4C 109.5 . . ?
Si1 C2 H2A 109.5 . . ?
Si1 C2 H2B 109.5 . . ?
Si1 C2 H2C 109.5 . . ?
H2A C2 H2B 109.5 . . ?
H2A C2 H2C 109.5 . . ?
H2B C2 H2C 109.5 . . ?
N1 C1 Si1 177.4(2) . . ?

loop_
_geom_bond_atom_site_label_1
_geom_bond_atom_site_label_2
_geom_bond_distance
_geom_bond_site_symmetry_2
_geom_bond_publ_flag
Eu1 Cl1 2.7656(4) . ?
Eu1 Cl1 2.7737(4) 7_666 ?
Eu1 N2 2.2390(14) . ?
Eu1 N3 2.2623(14) . ?
Eu1 N1 2.5195(16) . ?
Si2 N2 1.7261(15) . ?
Si2 C7 1.876(2) . ?
Si2 C5 1.872(2) . ?
Si2 C6 1.875(2) . ?
Si3 N2 1.7215(15) . ?
Si3 C9 1.871(2) . ?
Si3 C8 1.874(2) . ?
Si3 C10 1.8840(19) . ?
Si4 N3 1.7224(16) . ?
Si4 C13 1.873(2) . ?
Si4 C12 1.880(2) . ?
Si4 C11 1.877(2) . ?
Si5 N3 1.7150(16) . ?
Si5 C16 1.876(2) . ?
Si5 C15 1.869(3) . ?
Si5 C14 1.879(2) . ?
Si1 C3 1.835(3) . ?
Si1 C4 1.831(3) . ?
Si1 C2 1.835(3) . ?
Si1 C1 1.901(2) . ?
N1 C1 1.130(2) . ?
C7 H7A 0.9800 . ?
C7 H7B 0.9800 . ?
C7 H7C 0.9800 . ?
C5 H5A 0.9800 . ?
C5 H5B 0.9800 . ?
C5 H5C 0.9800 . ?
C6 H6A 0.9800 . ?
C6 H6B 0.9800 . ?
C6 H6C 0.9800 . ?
C9 H9A 0.9800 . ?
C9 H9B 0.9800 . ?
C9 H9C 0.9800 . ?
C8 H8A 0.9800 . ?
C8 H8B 0.9800 . ?
C8 H8C 0.9800 . ?
C10 H10A 0.9800 . ?
C10 H10B 0.9800 . ?
C10 H10C 0.9800 . ?
C16 H16A 0.9800 . ?
C16 H16B 0.9800 . ?
C16 H16C 0.9800 . ?
C15 H15A 0.9800 . ?
C15 H15B 0.9800 . ?
C15 H15C 0.9800 . ?
C14 H14A 0.9800 . ?
C14 H14B 0.9800 . ?
C14 H14C 0.9800 . ?
C13 H13A 0.9800 . ?
C13 H13B 0.9800 . ?
C13 H13C 0.9800 . ?
C12 H12A 0.9800 . ?
C12 H12B 0.9800 . ?
C12 H12C 0.9800 . ?
C11 H11A 0.9800 . ?
C11 H11B 0.9800 . ?
C11 H11C 0.9800 . ?
C3 H3A 0.9800 . ?
C3 H3B 0.9800 . ?
C3 H3C 0.9800 . ?
C4 H4A 0.9800 . ?
C4 H4B 0.9800 . ?
C4 H4C 0.9800 . ?
C2 H2A 0.9800 . ?
C2 H2B 0.9800 . ?
C2 H2C 0.9800 . ?

loop_
_geom_torsion_atom_site_label_1
_geom_torsion_atom_site_label_2
_geom_torsion_atom_site_label_3
_geom_torsion_atom_site_label_4
_geom_torsion
_geom_torsion_site_symmetry_1
_geom_torsion_site_symmetry_2
_geom_torsion_site_symmetry_3
_geom_torsion_site_symmetry_4
_geom_torsion_publ_flag
C7 Si2 N2 Eu1 -96.20(12) . . . . ?
C7 Si2 N2 Si3 84.50(13) . . . . ?
C5 Si2 N2 Eu1 22.73(13) . . . . ?
C5 Si2 N2 Si3 -156.57(11) . . . . ?
C6 Si2 N2 Eu1 142.69(10) . . . . ?
C6 Si2 N2 Si3 -36.61(14) . . . . ?
C9 Si3 N2 Eu1 -105.54(10) . . . . ?
C9 Si3 N2 Si2 73.82(13) . . . . ?
C8 Si3 N2 Eu1 131.39(9) . . . . ?
C8 Si3 N2 Si2 -49.25(13) . . . . ?
C10 Si3 N2 Eu1 12.12(11) . . . . ?
C10 Si3 N2 Si2 -168.52(10) . . . . ?
C16 Si5 N3 Eu1 32.58(12) . . . . ?
C16 Si5 N3 Si4 -143.52(11) . . . . ?
C15 Si5 N3 Eu1 -86.85(12) . . . . ?
C15 Si5 N3 Si4 97.05(13) . . . . ?
C14 Si5 N3 Eu1 150.37(13) . . . . ?
C14 Si5 N3 Si4 -25.73(17) . . . . ?
C13 Si4 N3 Eu1 131.55(12) . . . . ?
C13 Si4 N3 Si5 -52.74(15) . . . . ?
C12 Si4 N3 Eu1 -106.15(11) . . . . ?
C12 Si4 N3 Si5 69.55(13) . . . . ?
C11 Si4 N3 Eu1 12.81(14) . . . . ?
C11 Si4 N3 Si5 -171.48(11) . . . . ?
